data_7157854
loop_
_publ_author_name
'Xie, Wucheng'
'Jian, Xinyi'
'Zhang, Liyang'
'Jin, Kexin'
'Shi, Junjun'
'Zhu, Feng'

_publ_section_title
;
 Synthesis of C3-sulfone substituted naphthols <i>via</i>
 rhodium(III)-catalyzed annulation of sulfoxonium ylides with
 alkynylsulfones.
;
_journal_issue 7
_journal_name_full 'Organic &amp; biomolecular chemistry'
_journal_page_first 1498
_journal_page_last 1502
_journal_paper_doi 10.1039/d0ob02267e
_journal_volume 19
_journal_year 2021
_chemical_formula_moiety 'C24 H20 O3 S'
_chemical_formula_sum 'C24 H20 O3 S'
_chemical_formula_weight 388.46
_space_group_crystal_system triclinic
_space_group_IT_number 2
_space_group_name_Hall '-P 1'
_space_group_name_H-M_alt 'P -1'
_atom_sites_solution_hydrogens geom
_audit_creation_date 2019-09-08
_audit_creation_method
;
Olex2 1.2
(compiled 2018.05.29 svn.r3508 for OlexSys, GUI svn.r5506)
;
_audit_update_record
;
2020-11-13 deposited with the CCDC.	2021-01-26 downloaded from the CCDC.
;
_cell_angle_alpha 116.288(8)
_cell_angle_beta 102.125(7)
_cell_angle_gamma 97.876(6)
_cell_formula_units_Z 2
_cell_length_a 8.1695(6)
_cell_length_b 11.1838(9)
_cell_length_c 12.1869(10)
_cell_measurement_reflns_used 2997
_cell_measurement_temperature 99.98(10)
_cell_measurement_theta_max 28.4920
_cell_measurement_theta_min 2.6390
_cell_volume 941.83(16)
_computing_cell_refinement 'CrysAlisPro 1.171.38.43f (Rigaku OD, 2015)'
_computing_data_collection 'CrysAlisPro 1.171.38.43f (Rigaku OD, 2015)'
_computing_data_reduction 'CrysAlisPro 1.171.38.43f (Rigaku OD, 2015)'
_computing_molecular_graphics 'Olex2 (Dolomanov et al., 2009)'
_computing_publication_material 'Olex2 (Dolomanov et al., 2009)'
_computing_structure_refinement 'ShelXL (Sheldrick, 2015)'
_computing_structure_solution 'ShelXT (Sheldrick, 2015)'
_diffrn_ambient_environment N~2~
_diffrn_ambient_temperature 99.98(10)
_diffrn_detector 'CCD plate'
_diffrn_detector_area_resol_mean 5.2684
_diffrn_detector_type AtlasS2
_diffrn_measured_fraction_theta_full 1.000
_diffrn_measured_fraction_theta_max 1.000
_diffrn_measurement_details
;
List of Runs (angles in degrees, time in seconds):

  # Type    Start    End  Width  t~exp~   \w     \q     \k     \f   Frames
#--------------------------------------------------------------------------
  1  \w    -56.00  37.00   1.00    1.50    --   11.74 -57.00   0.00   93
  2  \w    -16.00  10.00   1.00    1.50    --   11.74 -99.00   0.00   26
  3  \w    -13.00  84.00   1.00    1.50    --   11.74  57.00 150.00   97
  4  \w    -13.00  78.00   1.00    1.50    --   11.74  77.00 -90.00   91
;
_diffrn_measurement_device 'four-circle diffractometer'
_diffrn_measurement_device_type 'SuperNova, Dual, Cu at zero, AtlasS2'
_diffrn_measurement_method '\w scans'
_diffrn_orient_matrix_type 'CrysAlisPro convention (1999,Acta A55,543-557)'
_diffrn_orient_matrix_UB_11 -0.0212453000
_diffrn_orient_matrix_UB_12 -0.0291997000
_diffrn_orient_matrix_UB_13 0.0379799000
_diffrn_orient_matrix_UB_21 -0.0779884000
_diffrn_orient_matrix_UB_22 0.0212445000
_diffrn_orient_matrix_UB_23 -0.0029774000
_diffrn_orient_matrix_UB_31 -0.0440003000
_diffrn_orient_matrix_UB_32 -0.0637972000
_diffrn_orient_matrix_UB_33 -0.0565192000
_diffrn_radiation_monochromator mirror
_diffrn_radiation_probe x-ray
_diffrn_radiation_type MoK\a
_diffrn_radiation_wavelength 0.71073
_diffrn_reflns_av_R_equivalents 0.0289
_diffrn_reflns_av_unetI/netI 0.0490
_diffrn_reflns_Laue_measured_fraction_full 1.000
_diffrn_reflns_Laue_measured_fraction_max 1.000
_diffrn_reflns_limit_h_max 9
_diffrn_reflns_limit_h_min -9
_diffrn_reflns_limit_k_max 13
_diffrn_reflns_limit_k_min -13
_diffrn_reflns_limit_l_max 14
_diffrn_reflns_limit_l_min -11
_diffrn_reflns_number 6644
_diffrn_reflns_point_group_measured_fraction_full 1.000
_diffrn_reflns_point_group_measured_fraction_max 1.000
_diffrn_reflns_theta_full 24.997
_diffrn_reflns_theta_max 24.997
_diffrn_reflns_theta_min 1.957
_diffrn_source 'micro-focus sealed X-ray tube'
_diffrn_source_type 'SuperNova (Mo) X-ray Source'
_exptl_absorpt_coefficient_mu 0.195
_exptl_absorpt_correction_T_max 1.00000
_exptl_absorpt_correction_T_min 0.64178
_exptl_absorpt_correction_type multi-scan
_exptl_absorpt_process_details
;
CrysAlisPro 1.171.38.43f (Rigaku Oxford Diffraction, 2015)
Empirical absorption correction using spherical harmonics,
 implemented in SCALE3 ABSPACK scaling algorithm.
;
_exptl_crystal_colour colourless
_exptl_crystal_colour_primary colourless
_exptl_crystal_density_diffrn 1.370
_exptl_crystal_description block
_exptl_crystal_F_000 408
_exptl_crystal_size_max 0.13
_exptl_crystal_size_mid 0.12
_exptl_crystal_size_min 0.11
_refine_diff_density_max 0.376
_refine_diff_density_min -0.410
_refine_diff_density_rms 0.058
_refine_ls_extinction_method none
_refine_ls_goodness_of_fit_ref 1.042
_refine_ls_hydrogen_treatment constr
_refine_ls_matrix_type full
_refine_ls_number_parameters 256
_refine_ls_number_reflns 3321
_refine_ls_number_restraints 0
_refine_ls_restrained_S_all 1.042
_refine_ls_R_factor_all 0.0546
_refine_ls_R_factor_gt 0.0441
_refine_ls_shift/su_max 0.000
_refine_ls_shift/su_mean 0.000
_refine_ls_structure_factor_coef Fsqd
_refine_ls_weighting_details 'w=1/[\s^2^(Fo^2^)+(0.0555P)^2^+0.2895P] where P=(Fo^2^+2Fc^2^)/3'
_refine_ls_weighting_scheme calc
_refine_ls_wR_factor_gt 0.1087
_refine_ls_wR_factor_ref 0.1163
_reflns_Friedel_coverage 0.000
_reflns_number_gt 2770
_reflns_number_total 3321
_reflns_threshold_expression 'I > 2\s(I)'
_cod_data_source_file d0ob02267e2.cif
_cod_data_source_block fs02
_cod_depositor_comments 'Adding full bibliography for 7157853--7157854.cif.'
_cod_original_cell_volume 941.83(14)
_cod_database_code 7157854
_shelx_shelxl_version_number 2018/3
_shelx_space_group_comment
;
The symmetry employed for this shelxl refinement is uniquely defined
by the following loop, which should always be used as a source of
symmetry information in preference to the above space-group names.
They are only intended as comments.
;
_reflns_odcompleteness_completeness 99.97
_reflns_odcompleteness_iscentric 1
_reflns_odcompleteness_theta 26.32
_olex2_refinement_description
;
1. Fixed Uiso
 At 1.2 times of:
  All C(H) groups
 At 1.5 times of:
  All C(H,H,H) groups, All O(H) groups
2.a Aromatic/amide H refined with riding coordinates:
 C8(H8), C5(H5), C16(H16), C18(H18), C2(H2), C22(H22), C12(H12), C14(H14),
 C19(H19), C13(H13), C3(H3), C21(H21), C15(H15)
2.b Idealised Me refined as rotating group:
 C23(H23A,H23B,H23C), C24(H24A,H24B,H24C)
2.c Idealised tetrahedral OH refined as rotating group:
 O1(H1)
;
_olex2_submission_special_instructions 'No special instructions were received'
_oxdiff_exptl_absorpt_empirical_details
;
Empirical correction (ABSPACK) includes:
- Absorption correction using spherical harmonics
- Frame scaling
;
_oxdiff_exptl_absorpt_empirical_full_max 1.649
_oxdiff_exptl_absorpt_empirical_full_min 0.697

loop_
_space_group_symop_operation_xyz
'x, y, z'
'-x, -y, -z'

loop_
_atom_site_label
_atom_site_type_symbol
_atom_site_fract_x
_atom_site_fract_y
_atom_site_fract_z
_atom_site_U_iso_or_equiv
_atom_site_adp_type
_atom_site_occupancy
_atom_site_site_symmetry_order
_atom_site_calc_flag
_atom_site_refinement_flags_posn
_atom_site_refinement_flags_adp
_atom_site_refinement_flags_occupancy
_atom_site_disorder_assembly
_atom_site_disorder_group
S1 S 0.98203(7) 0.28958(5) 0.72564(5) 0.01752(17) Uani 1 1 d . . . . .
O1 O 0.61586(18) -0.10402(13) 0.28169(13) 0.0206(4) Uani 1 1 d . . . . .
H1 H 0.704013 -0.129977 0.292796 0.031 Uiso 1 1 calc GR . . . .
O2 O 0.94677(18) 0.30089(14) 0.83996(13) 0.0209(4) Uani 1 1 d . . . . .
O3 O 1.10241(18) 0.20975(14) 0.67990(14) 0.0231(4) Uani 1 1 d . . . . .
C8 C 0.7793(3) 0.0873(2) 0.4897(2) 0.0176(5) Uani 1 1 d . . . . .
H8 H 0.875280 0.051204 0.490016 0.021 Uiso 1 1 calc R . . . .
C7 C 0.6317(3) 0.0177(2) 0.38693(19) 0.0166(5) Uani 1 1 d . . . . .
C5 C 0.3303(3) 0.0031(2) 0.2797(2) 0.0177(5) Uani 1 1 d . . . . .
H5 H 0.325879 -0.079810 0.209782 0.021 Uiso 1 1 calc R . . . .
C9 C 0.7861(3) 0.2135(2) 0.59496(19) 0.0155(4) Uani 1 1 d . . . . .
C4 C 0.1878(3) 0.0553(2) 0.2782(2) 0.0180(5) Uani 1 1 d . . . . .
C6 C 0.4840(3) 0.0727(2) 0.38532(19) 0.0159(4) Uani 1 1 d . . . . .
C1 C 0.4938(3) 0.2006(2) 0.49257(19) 0.0162(4) Uani 1 1 d . . . . .
C11 C 0.6565(3) 0.4113(2) 0.7075(2) 0.0174(5) Uani 1 1 d . . . . .
C10 C 0.6485(3) 0.2741(2) 0.6000(2) 0.0168(5) Uani 1 1 d . . . . .
C17 C 1.0663(3) 0.4577(2) 0.7528(2) 0.0176(5) Uani 1 1 d . . . . .
C16 C 0.6744(3) 0.5273(2) 0.6907(2) 0.0214(5) Uani 1 1 d . . . . .
H16 H 0.683303 0.518585 0.612817 0.026 Uiso 1 1 calc R . . . .
C18 C 1.1081(3) 0.5677(2) 0.8753(2) 0.0213(5) Uani 1 1 d . . . . .
H18 H 1.080249 0.555266 0.940412 0.026 Uiso 1 1 calc R . . . .
C2 C 0.3428(3) 0.2505(2) 0.4898(2) 0.0203(5) Uani 1 1 d . . . . .
H2 H 0.343618 0.332483 0.559168 0.024 Uiso 1 1 calc R . . . .
C22 C 1.1024(3) 0.4762(2) 0.6535(2) 0.0222(5) Uani 1 1 d . . . . .
H22 H 1.070968 0.401788 0.570794 0.027 Uiso 1 1 calc R . . . .
C20 C 1.2338(3) 0.7184(2) 0.8033(2) 0.0218(5) Uani 1 1 d . . . . .
C12 C 0.6397(3) 0.4268(2) 0.8248(2) 0.0199(5) Uani 1 1 d . . . . .
H12 H 0.624201 0.350499 0.837566 0.024 Uiso 1 1 calc R . . . .
C14 C 0.6655(3) 0.6694(2) 0.9040(2) 0.0249(5) Uani 1 1 d . . . . .
H14 H 0.669313 0.755387 0.969532 0.030 Uiso 1 1 calc R . . . .
C19 C 1.1924(3) 0.6969(2) 0.8994(2) 0.0232(5) Uani 1 1 d . . . . .
H19 H 1.222135 0.771393 0.981951 0.028 Uiso 1 1 calc R . . . .
C13 C 0.6460(3) 0.5553(2) 0.9218(2) 0.0220(5) Uani 1 1 d . . . . .
H13 H 0.637027 0.564943 0.999988 0.026 Uiso 1 1 calc R . . . .
C3 C 0.1962(3) 0.1794(2) 0.3864(2) 0.0214(5) Uani 1 1 d . . . . .
H3 H 0.099102 0.214127 0.387494 0.026 Uiso 1 1 calc R . . . .
C21 C 1.1850(3) 0.6062(2) 0.6797(2) 0.0243(5) Uani 1 1 d . . . . .
H21 H 1.208647 0.619129 0.613694 0.029 Uiso 1 1 calc R . . . .
C15 C 0.6792(3) 0.6545(2) 0.7874(2) 0.0254(5) Uani 1 1 d . . . . .
H15 H 0.691698 0.730817 0.774497 0.030 Uiso 1 1 calc R . . . .
C23 C 1.3337(3) 0.8584(2) 0.8334(2) 0.0305(6) Uani 1 1 d . . . . .
H23A H 1.331973 0.926864 0.915739 0.046 Uiso 1 1 calc GR . . . .
H23B H 1.281295 0.880084 0.768621 0.046 Uiso 1 1 calc GR . . . .
H23C H 1.451498 0.857478 0.835057 0.046 Uiso 1 1 calc GR . . . .
C24 C 0.0255(3) -0.0141(2) 0.1652(2) 0.0246(5) Uani 1 1 d . . . . .
H24A H 0.005816 0.046522 0.130311 0.037 Uiso 1 1 calc GR . . . .
H24B H -0.071402 -0.034937 0.192512 0.037 Uiso 1 1 calc GR . . . .
H24C H 0.038533 -0.098075 0.100523 0.037 Uiso 1 1 calc GR . . . .

loop_
_atom_site_aniso_label
_atom_site_aniso_U_11
_atom_site_aniso_U_22
_atom_site_aniso_U_33
_atom_site_aniso_U_23
_atom_site_aniso_U_13
_atom_site_aniso_U_12
S1 0.0126(3) 0.0190(3) 0.0173(3) 0.0068(2) 0.0013(2) 0.0054(2)
O1 0.0157(8) 0.0203(8) 0.0194(8) 0.0049(7) 0.0020(7) 0.0079(6)
O2 0.0189(8) 0.0238(8) 0.0183(8) 0.0103(7) 0.0024(7) 0.0055(6)
O3 0.0161(8) 0.0247(8) 0.0234(8) 0.0079(7) 0.0024(7) 0.0093(7)
C8 0.0138(12) 0.0198(11) 0.0216(12) 0.0113(9) 0.0059(10) 0.0066(9)
C7 0.0178(12) 0.0164(10) 0.0167(11) 0.0084(9) 0.0062(9) 0.0049(9)
C5 0.0178(12) 0.0174(10) 0.0172(11) 0.0081(9) 0.0055(10) 0.0032(9)
C9 0.0138(11) 0.0171(10) 0.0147(11) 0.0075(9) 0.0041(9) 0.0025(9)
C4 0.0147(11) 0.0212(11) 0.0192(11) 0.0118(9) 0.0032(9) 0.0040(9)
C6 0.0141(11) 0.0192(10) 0.0179(11) 0.0113(9) 0.0062(9) 0.0042(9)
C1 0.0154(11) 0.0177(10) 0.0164(11) 0.0089(9) 0.0057(9) 0.0033(9)
C11 0.0074(11) 0.0207(11) 0.0188(11) 0.0067(9) 0.0008(9) 0.0034(9)
C10 0.0138(11) 0.0192(10) 0.0192(11) 0.0107(9) 0.0056(9) 0.0036(9)
C17 0.0080(11) 0.0215(11) 0.0206(11) 0.0087(9) 0.0023(9) 0.0047(9)
C16 0.0194(12) 0.0251(11) 0.0211(12) 0.0112(10) 0.0071(10) 0.0091(10)
C18 0.0193(12) 0.0255(11) 0.0177(11) 0.0093(10) 0.0051(10) 0.0069(10)
C2 0.0180(12) 0.0200(11) 0.0198(11) 0.0068(9) 0.0055(10) 0.0067(9)
C22 0.0191(12) 0.0267(12) 0.0157(11) 0.0065(9) 0.0033(10) 0.0077(10)
C20 0.0116(11) 0.0272(12) 0.0287(13) 0.0150(10) 0.0055(10) 0.0078(9)
C12 0.0143(11) 0.0220(11) 0.0224(12) 0.0107(10) 0.0040(10) 0.0052(9)
C14 0.0169(12) 0.0204(11) 0.0260(13) 0.0023(10) 0.0045(10) 0.0061(9)
C19 0.0224(13) 0.0223(11) 0.0196(12) 0.0064(10) 0.0044(10) 0.0067(10)
C13 0.0160(12) 0.0275(12) 0.0176(11) 0.0073(10) 0.0041(10) 0.0064(10)
C3 0.0145(12) 0.0248(11) 0.0266(12) 0.0130(10) 0.0061(10) 0.0086(9)
C21 0.0188(13) 0.0365(13) 0.0238(12) 0.0186(11) 0.0080(10) 0.0092(11)
C15 0.0221(13) 0.0214(11) 0.0343(14) 0.0149(11) 0.0077(11) 0.0070(10)
C23 0.0220(13) 0.0321(13) 0.0407(15) 0.0209(12) 0.0097(12) 0.0063(11)
C24 0.0180(12) 0.0278(12) 0.0241(12) 0.0110(10) 0.0020(10) 0.0072(10)

loop_
_atom_type_symbol
_atom_type_description
_atom_type_scat_dispersion_real
_atom_type_scat_dispersion_imag
_atom_type_scat_source
C C 0.0033 0.0016 'International Tables Vol C Tables 4.2.6.8 and 6.1.1.4'
H H 0.0000 0.0000 'International Tables Vol C Tables 4.2.6.8 and 6.1.1.4'
O O 0.0106 0.0060 'International Tables Vol C Tables 4.2.6.8 and 6.1.1.4'
S S 0.1246 0.1234 'International Tables Vol C Tables 4.2.6.8 and 6.1.1.4'

loop_
_geom_angle_atom_site_label_1
_geom_angle_atom_site_label_2
_geom_angle_atom_site_label_3
_geom_angle
_geom_angle_site_symmetry_1
_geom_angle_site_symmetry_3
_geom_angle_publ_flag
O2 S1 O3 117.57(9) . . ?
O2 S1 C9 110.22(9) . . ?
O2 S1 C17 108.33(9) . . ?
O3 S1 C9 105.85(9) . . ?
O3 S1 C17 106.97(9) . . ?
C17 S1 C9 107.44(10) . . ?
C7 O1 H1 109.5 . . ?
C7 C8 H8 119.9 . . ?
C7 C8 C9 120.15(18) . . ?
C9 C8 H8 119.9 . . ?
O1 C7 C8 123.49(17) . . ?
O1 C7 C6 116.23(18) . . ?
C8 C7 C6 120.28(18) . . ?
C4 C5 H5 119.3 . . ?
C4 C5 C6 121.45(18) . . ?
C6 C5 H5 119.3 . . ?
C8 C9 S1 115.65(15) . . ?
C10 C9 S1 121.38(15) . . ?
C10 C9 C8 122.9(2) . . ?
C5 C4 C3 118.3(2) . . ?
C5 C4 C24 122.41(18) . . ?
C3 C4 C24 119.33(18) . . ?
C5 C6 C7 121.30(18) . . ?
C5 C6 C1 120.03(18) . . ?
C1 C6 C7 118.67(19) . . ?
C6 C1 C10 121.20(18) . . ?
C2 C1 C6 117.3(2) . . ?
C2 C1 C10 121.51(18) . . ?
C16 C11 C10 119.92(18) . . ?
C16 C11 C12 118.17(18) . . ?
C12 C11 C10 121.86(18) . . ?
C9 C10 C1 116.77(17) . . ?
C9 C10 C11 123.68(19) . . ?
C1 C10 C11 119.51(17) . . ?
C18 C17 S1 118.83(16) . . ?
C18 C17 C22 121.09(19) . . ?
C22 C17 S1 119.88(16) . . ?
C11 C16 H16 119.4 . . ?
C15 C16 C11 121.2(2) . . ?
C15 C16 H16 119.4 . . ?
C17 C18 H18 120.7 . . ?
C17 C18 C19 118.6(2) . . ?
C19 C18 H18 120.7 . . ?
C1 C2 H2 119.6 . . ?
C3 C2 C1 120.85(19) . . ?
C3 C2 H2 119.6 . . ?
C17 C22 H22 120.4 . . ?
C21 C22 C17 119.2(2) . . ?
C21 C22 H22 120.4 . . ?
C19 C20 C21 118.3(2) . . ?
C19 C20 C23 120.7(2) . . ?
C21 C20 C23 121.0(2) . . ?
C11 C12 H12 119.9 . . ?
C13 C12 C11 120.25(19) . . ?
C13 C12 H12 119.9 . . ?
C13 C14 H14 120.3 . . ?
C13 C14 C15 119.37(19) . . ?
C15 C14 H14 120.3 . . ?
C18 C19 C20 121.8(2) . . ?
C18 C19 H19 119.1 . . ?
C20 C19 H19 119.1 . . ?
C12 C13 H13 119.6 . . ?
C14 C13 C12 120.8(2) . . ?
C14 C13 H13 119.6 . . ?
C4 C3 H3 119.0 . . ?
C2 C3 C4 122.09(19) . . ?
C2 C3 H3 119.0 . . ?
C22 C21 C20 121.0(2) . . ?
C22 C21 H21 119.5 . . ?
C20 C21 H21 119.5 . . ?
C16 C15 C14 120.2(2) . . ?
C16 C15 H15 119.9 . . ?
C14 C15 H15 119.9 . . ?
C20 C23 H23A 109.5 . . ?
C20 C23 H23B 109.5 . . ?
C20 C23 H23C 109.5 . . ?
H23A C23 H23B 109.5 . . ?
H23A C23 H23C 109.5 . . ?
H23B C23 H23C 109.5 . . ?
C4 C24 H24A 109.5 . . ?
C4 C24 H24B 109.5 . . ?
C4 C24 H24C 109.5 . . ?
H24A C24 H24B 109.5 . . ?
H24A C24 H24C 109.5 . . ?
H24B C24 H24C 109.5 . . ?

loop_
_geom_bond_atom_site_label_1
_geom_bond_atom_site_label_2
_geom_bond_distance
_geom_bond_site_symmetry_2
_geom_bond_publ_flag
S1 O2 1.4361(14) . ?
S1 O3 1.4509(14) . ?
S1 C9 1.783(2) . ?
S1 C17 1.766(2) . ?
O1 H1 0.8200 . ?
O1 C7 1.360(2) . ?
C8 H8 0.9300 . ?
C8 C7 1.368(3) . ?
C8 C9 1.410(3) . ?
C7 C6 1.428(3) . ?
C5 H5 0.9300 . ?
C5 C4 1.372(3) . ?
C5 C6 1.416(3) . ?
C9 C10 1.388(3) . ?
C4 C3 1.409(3) . ?
C4 C24 1.504(3) . ?
C6 C1 1.424(3) . ?
C1 C10 1.433(3) . ?
C1 C2 1.422(3) . ?
C11 C10 1.493(3) . ?
C11 C16 1.394(3) . ?
C11 C12 1.401(3) . ?
C17 C18 1.379(3) . ?
C17 C22 1.395(3) . ?
C16 H16 0.9300 . ?
C16 C15 1.377(3) . ?
C18 H18 0.9300 . ?
C18 C19 1.384(3) . ?
C2 H2 0.9300 . ?
C2 C3 1.368(3) . ?
C22 H22 0.9300 . ?
C22 C21 1.379(3) . ?
C20 C19 1.391(3) . ?
C20 C21 1.393(3) . ?
C20 C23 1.506(3) . ?
C12 H12 0.9300 . ?
C12 C13 1.384(3) . ?
C14 H14 0.9300 . ?
C14 C13 1.380(3) . ?
C14 C15 1.386(3) . ?
C19 H19 0.9300 . ?
C13 H13 0.9300 . ?
C3 H3 0.9300 . ?
C21 H21 0.9300 . ?
C15 H15 0.9300 . ?
C23 H23A 0.9600 . ?
C23 H23B 0.9600 . ?
C23 H23C 0.9600 . ?
C24 H24A 0.9600 . ?
C24 H24B 0.9600 . ?
C24 H24C 0.9600 . ?
